data_4001281
loop_
_publ_author_name
'Ngala, J. Katana'
'Alia, Shaun'
'Dobley, Arthur'
'Crisostomo, Vincent Mark B.'
'Suib, Steven L.'

_publ_section_title
;
 Characterization and Electrocatalytic Behavior of Layered Li2MnO3and Its
 Acid-Treated Form
;
_journal_issue 2
_journal_name_full 'Chemistry of Materials'
_journal_page_first 229
_journal_paper_doi 10.1021/cm0616937
_journal_volume 19
_journal_year 2007
_chemical_formula_sum 'Li1.33 Mn0.67 O2'
_chemical_formula_weight 77.88
_chemical_name_systematic ' ?'
_space_group_IT_number 12
_symmetry_cell_setting monoclinic
_symmetry_space_group_name_Hall '-C 2y'
_symmetry_space_group_name_H-M 'C 1 2/m 1'
_audit_creation_date 2006-06-04T23:27
_audit_creation_method 'from EXP file using GSAS2CIF'
_audit_update_record ' 2006-06-04T23:27  Initial CIF as created by GSAS2CIF'
_cell_angle_alpha 90.0
_cell_angle_beta 109.141(15)
_cell_angle_gamma 90.0
_cell_formula_units_Z 6
_cell_length_a 4.9407(7)
_cell_length_b 8.5277(6)
_cell_length_c 5.0184(6)
_cell_volume 199.75(4)
_computing_structure_refinement GSAS
_diffrn_detector ?'Ge'
_diffrn_measurement_device_type ?"XDS_Scintag2000"
_diffrn_radiation_polarisn_ratio 0.5
_diffrn_radiation_probe x-ray
_exptl_absorpt_correction_T_max 0.85614
_exptl_absorpt_correction_T_min 0.38222
_exptl_absorpt_process_details
;   GSAS Absorption/surface roughness correction: function number 3
 Surface roughness abs. correction (Suortti)
Terms =     0.22207        0.70000    
Correction is not refined.
;
_pd_block_id 2006-06-04T23:27|LI2MN_S5|Katana_Ngala|xds_scintag2000
_pd_calc_method 'Rietveld Refinement'
_pd_instr_location ' ?'
_pd_meas_2theta_range_inc 0.02
_pd_meas_2theta_range_max 90.0
_pd_meas_2theta_range_min 10.0
_pd_meas_number_of_points 4001
_pd_phase_name 'from C:/Documents and Settings/John Ngala/My Documents/Refinement/'
_pd_proc_2theta_range_inc 0.02
_pd_proc_2theta_range_max 90.0
_pd_proc_2theta_range_min 10.0
_pd_proc_info_datetime 2006-06-04T23:27:08
_pd_proc_info_excluded_regions ' ?'
_pd_proc_ls_background_function
;   GSAS Background function number 1 with  6 terms.
 Shifted Chebyshev function of 1st kind
      1:    260.366     2:   -272.660     3:    119.266     4:   -26.1880    
      5:   -16.9489     6:    28.4539    
;
_pd_proc_ls_peak_cutoff 0.00500
_pd_proc_ls_profile_function
;
 CW Profile function number 2 with  18 terms
 Profile coefficients for Simpson's rule integration of pseudovoigt function
 C.J. Howard (1982). J. Appl. Cryst.,15,615-620.
 P. Thompson, D.E. Cox & J.B. Hastings (1987). J. Appl. Cryst.,20,79-83.
 Peak tails are ignored  where the intensity is below 0.0050 times the peak
   Aniso. broadening axis   0.0   0.0   1.0
;
_pd_proc_ls_prof_R_factor 0.1082
_pd_proc_ls_prof_wR_expected 0.0464
_pd_proc_ls_prof_wR_factor 0.1485
_pd_proc_number_of_points 4001
_pd_spec_mounting ' ?'
_refine_ls_goodness_of_fit_all 3.20
_refine_ls_matrix_type full
_refine_ls_number_parameters 7
_refine_ls_number_restraints 0
_refine_ls_R_Fsqd_factor 0.11392
_refine_ls_shift/su_max 0.01
_refine_ls_shift/su_mean 0.01
_reflns_d_resolution_high 1.092
_reflns_d_resolution_low 4.741
_reflns_limit_h_max 4
_reflns_limit_h_min 0
_reflns_limit_k_max 8
_reflns_limit_k_min 0
_reflns_limit_l_max 4
_reflns_limit_l_min -4
_reflns_number_total 181
_cod_data_source_file cm0616937si20060720_115543.cif
_cod_data_source_block LI2MN_S5_publ
_cod_depositor_comments
;
The following automatic conversions were performed:

'_geom_bond_publ_flag' value 'N' changed to 'n' according to
/home/saulius/struct/CIF-dictionaries/cif_core.dic dictionary named
'cif_core.dic' version 2.4.1 from 2010-06-29 (162
times).

'_geom_angle_publ_flag' value 'N' changed to 'n' according
to /home/saulius/struct/CIF-dictionaries/cif_core.dic dictionary
named 'cif_core.dic' version 2.4.1 from 2010-06-29 (937 times).

Automatic conversion script
Id: cif_fix_values 1715 2011-07-08 13:25:40Z adriana 
;
_cod_original_sg_symbol_H-M 'C 2/m'
_cod_database_code 4001281
_gsas_exptl_extinct_corr_t_min 1.00000
_gsas_exptl_extinct_corr_t_max 1.00000

loop_
_symmetry_equiv_pos_site_id
_symmetry_equiv_pos_as_xyz
1 +x,+y,+z
2 -x,+y,-z
-1 -x,-y,-z
-2 +x,-y,+z
101 +x+1/2,+y+1/2,+z
102 -x+1/2,+y+1/2,-z
-101 -x+1/2,-y+1/2,-z
-102 +x+1/2,-y+1/2,+z

loop_
_atom_site_type_symbol
_atom_site_label
_atom_site_fract_x
_atom_site_fract_y
_atom_site_fract_z
_atom_site_occupancy
_atom_site_thermal_displace_type
_atom_site_U_iso_or_equiv
_atom_site_symmetry_multiplicity
Mn Mn1 0.0 0.16369 0.0 0.8 Uiso 0.025 4
Li Li1 0.0 0.5 0.0 0.6 Uiso 0.025 2
Li Li2 0.0 0.0 0.5 1.0 Uiso 0.025 2
Li Li3 0.0 0.69324 0.5 1.0 Uiso 0.025 4
O O1 0.19544 0.0 0.22331 1.0 Uiso 0.025 4
O O2 0.27277 0.31284 0.23333 1.0 Uiso 0.025 8
Mn Mn2 0.0 0.5 0.0 0.4 Uiso 0.025 2
Li Li4 0.0 0.16369 0.0 0.2 Uiso 0.025 4

loop_
_atom_type_symbol
_atom_type_number_in_cell
_atom_type_scat_dispersion_real
_atom_type_scat_dispersion_imag
_atom_type_scat_Cromer_Mann_a1
_atom_type_scat_Cromer_Mann_a2
_atom_type_scat_Cromer_Mann_a3
_atom_type_scat_Cromer_Mann_a4
_atom_type_scat_Cromer_Mann_b1
_atom_type_scat_Cromer_Mann_b2
_atom_type_scat_Cromer_Mann_b3
_atom_type_scat_Cromer_Mann_b4
_atom_type_scat_Cromer_Mann_c
_atom_type_scat_source
Mn 4.0 0.000 0.000 11.2819 5.34090 7.35730 0.34320 3.01930 17.8674 2.24410 83.7543 1.08960 International_Tables_Vol_C
Li 8.0 0.000 0.000 1.12820 3.95460 0.75080 1.05240 0.61750 85.3905 0.46530 168.261 0.03770 International_Tables_Vol_C
O 12.0 0.000 0.000 3.04850 13.2771 2.28680 5.70110 1.54630 0.32390 0.86700 32.9089 0.25080 International_Tables_Vol_C

loop_
_diffrn_radiation_wavelength
_diffrn_radiation_wavelength_wt
_diffrn_radiation_type
_diffrn_radiation_wavelength_id
1.540600 1.000 CuK\a~1~ 1
1.544400 0.500 CuK\a~2~ 2

loop_
_geom_angle_atom_site_label_1
_geom_angle_atom_site_label_2
_geom_angle_atom_site_label_3
_geom_angle
_geom_angle_site_symmetry_1
_geom_angle_site_symmetry_3
_geom_angle_publ_flag
Li1 Mn1 Li1 121.063(7) 101_445 101_545 n
Li1 Mn1 Li3 118.154(13) 101_445 -1_565 n
Li1 Mn1 Li3 87.616(11) 101_445 -1_566 n
Li1 Mn1 O1 84.858(10) 101_445 1_555 n
Li1 Mn1 O1 49.289(7) 101_445 2_555 n
Li1 Mn1 O2 138.970(6) 101_445 1_555 n
Li1 Mn1 O2 83.693(10) 101_445 2_555 n
Li1 Mn1 O2 138.604(7) 101_445 -101_555 n
Li1 Mn1 O2 49.803(7) 101_445 -102_455 n
Li1 Mn1 Li4 60.532(4) 101_445 -1_555 n
Li1 Mn1 Li3 87.616(11) 101_545 -1_565 n
Li1 Mn1 Li3 118.154(13) 101_545 -1_566 n
Li1 Mn1 O1 49.289(7) 101_545 1_555 n
Li1 Mn1 O1 84.858(10) 101_545 2_555 n
Li1 Mn1 O2 83.693(10) 101_545 1_555 n
Li1 Mn1 O2 138.971(6) 101_545 2_555 n
Li1 Mn1 O2 49.803(7) 101_545 -101_555 n
Li1 Mn1 O2 138.604(7) 101_545 -102_455 n
Li1 Mn1 Li4 60.532(4) 101_545 -1_555 n
Li3 Mn1 Li3 128.138(6) -1_565 -1_566 n
Li3 Mn1 O1 136.081(6) -1_565 1_555 n
Li3 Mn1 O1 86.510(9) -1_565 2_555 n
Li3 Mn1 O2 92.935(11) -1_565 1_555 n
Li3 Mn1 O2 51.383(8) -1_565 2_555 n
Li3 Mn1 O2 38.477(7) -1_565 -101_555 n
Li3 Mn1 O2 133.610(7) -1_565 -102_455 n
Li3 Mn1 Li4 115.9309(31) -1_565 -1_555 n
Li3 Mn1 O1 86.510(9) -1_566 1_555 n
Li3 Mn1 O1 136.081(6) -1_566 2_555 n
Li3 Mn1 O2 51.383(8) -1_566 1_555 n
Li3 Mn1 O2 92.935(11) -1_566 2_555 n
Li3 Mn1 O2 133.610(7) -1_566 -101_555 n
Li3 Mn1 O2 38.477(7) -1_566 -102_455 n
Li3 Mn1 Li4 115.9309(31) -1_566 -1_555 n
O1 Mn1 O1 82.120(12) 1_555 2_555 n
O1 Mn1 O2 90.445(12) 1_555 1_555 n
O1 Mn1 O2 168.5503(14) 1_555 2_555 n
O1 Mn1 O2 99.081(7) 1_555 -101_555 n
O1 Mn1 O2 90.155(7) 1_555 -102_455 n
O1 Mn1 Li4 41.060(6) 1_555 -1_555 n
O1 Mn1 O2 168.5503(14) 2_555 1_555 n
O1 Mn1 O2 90.445(12) 2_555 2_555 n
O1 Mn1 O2 90.155(7) 2_555 -101_555 n
O1 Mn1 O2 99.081(7) 2_555 -102_455 n
O1 Mn1 Li4 41.060(6) 2_555 -1_555 n
O2 Mn1 O2 98.151(12) 1_555 2_555 n
O2 Mn1 O2 82.398(8) 1_555 -101_555 n
O2 Mn1 O2 89.588(8) 1_555 -102_455 n
O2 Mn1 Li4 130.924(6) 1_555 -1_555 n
O2 Mn1 O2 89.588(8) 2_555 -101_555 n
O2 Mn1 O2 82.398(8) 2_555 -102_455 n
O2 Mn1 Li4 130.924(6) 2_555 -1_555 n
O2 Mn1 O2 167.7777(18) -101_555 -102_455 n
O2 Mn1 Li4 96.1111(9) -101_555 -1_555 n
O2 Mn1 Li4 96.1111(9) -102_455 -1_555 n
Mn1 Li1 Mn1 121.063(7) 101_455 101_555 n
Mn1 Li1 Mn1 58.937(7) 101_455 -101_345 n
Mn1 Li1 Mn1 180.0 101_455 -101_445 n
Mn1 Li1 Li2 60.205(9) 101_455 101_454 n
Mn1 Li1 Li2 119.795(9) 101_455 101_555 n
Mn1 Li1 Li3 88.199(11) 101_455 1_554 n
Mn1 Li1 Li3 59.425(12) 101_455 1_555 n
Mn1 Li1 Li3 120.575(12) 101_455 -1_565 n
Mn1 Li1 Li3 91.801(11) 101_455 -1_566 n
Mn1 Li1 O1 40.725(6) 101_455 101_455 n
Mn1 Li1 O1 139.275(6) 101_455 102_555 n
Mn1 Li1 O2 138.522(6) 101_455 1_555 n
Mn1 Li1 O2 88.575(10) 101_455 2_555 n
Mn1 Li1 O2 41.478(6) 101_455 -1_565 n
Mn1 Li1 O2 91.425(10) 101_455 -2_565 n
Mn1 Li1 Li4 119.468(4) 101_455 1_555 n
Mn1 Li1 Li4 60.532(4) 101_455 -1_565 n
Mn1 Li1 Li4 0.0 101_455 101_455 n
Mn1 Li1 Li4 121.063(7) 101_455 101_555 n
Mn1 Li1 Li4 58.937(7) 101_455 -101_455 n
Mn1 Li1 Li4 180.0 101_455 -101_555 n
Mn1 Li1 Mn1 179.972 101_555 -101_345 n
Mn1 Li1 Mn1 58.937(7) 101_555 -101_445 n
Mn1 Li1 Li2 119.795(9) 101_555 101_454 n
Mn1 Li1 Li2 60.205(9) 101_555 101_555 n
Mn1 Li1 Li3 59.425(12) 101_555 1_554 n
Mn1 Li1 Li3 88.199(11) 101_555 1_555 n
Mn1 Li1 Li3 91.801(11) 101_555 -1_565 n
Mn1 Li1 Li3 120.575(12) 101_555 -1_566 n
Mn1 Li1 O1 139.275(6) 101_555 101_455 n
Mn1 Li1 O1 40.725(6) 101_555 102_555 n
Mn1 Li1 O2 88.575(10) 101_555 1_555 n
Mn1 Li1 O2 138.522(6) 101_555 2_555 n
Mn1 Li1 O2 91.425(10) 101_555 -1_565 n
Mn1 Li1 O2 41.478(6) 101_555 -2_565 n
Mn1 Li1 Li4 119.468(4) 101_555 1_555 n
Mn1 Li1 Li4 60.532(4) 101_555 -1_565 n
Mn1 Li1 Li4 121.063(7) 101_555 101_455 n
Mn1 Li1 Li4 0.0 101_555 101_555 n
Mn1 Li1 Li4 179.972 101_555 -101_455 n
Mn1 Li1 Li4 58.937(7) 101_555 -101_555 n
Mn1 Li1 Mn1 121.063(7) -101_345 -101_445 n
Mn1 Li1 Li2 60.205(9) -101_455 101_454 n
Mn1 Li1 Li2 119.795(9) -101_455 101_555 n
Mn1 Li1 Li3 120.575(12) -101_455 1_554 n
Mn1 Li1 Li3 91.801(11) -101_455 1_555 n
Mn1 Li1 Li3 88.199(11) -101_455 -1_565 n
Mn1 Li1 Li3 59.425(12) -101_455 -1_566 n
Mn1 Li1 O1 40.725(6) -101_455 101_455 n
Mn1 Li1 O1 139.275(6) -101_455 102_555 n
Mn1 Li1 O2 91.425(10) -101_455 1_555 n
Mn1 Li1 O2 41.478(6) -101_455 2_555 n
Mn1 Li1 O2 88.575(10) -101_455 -1_565 n
Mn1 Li1 O2 138.522(6) -101_455 -2_565 n
Mn1 Li1 Li4 60.532(4) -101_455 1_555 n
Mn1 Li1 Li4 119.468(4) -101_455 -1_565 n
Mn1 Li1 Li4 58.937(7) -101_455 101_455 n
Mn1 Li1 Li4 179.972 -101_455 101_555 n
Mn1 Li1 Li4 0.0 -101_455 -101_455 n
Mn1 Li1 Li4 121.063(7) -101_455 -101_555 n
Mn1 Li1 Li2 119.795(9) -101_555 101_454 n
Mn1 Li1 Li2 60.205(9) -101_555 101_555 n
Mn1 Li1 Li3 91.801(11) -101_555 1_554 n
Mn1 Li1 Li3 120.575(12) -101_555 1_555 n
Mn1 Li1 Li3 59.425(12) -101_555 -1_565 n
Mn1 Li1 Li3 88.199(11) -101_555 -1_566 n
Mn1 Li1 O1 139.275(6) -101_555 101_455 n
Mn1 Li1 O1 40.725(6) -101_555 102_555 n
Mn1 Li1 O2 41.478(6) -101_555 1_555 n
Mn1 Li1 O2 91.425(10) -101_555 2_555 n
Mn1 Li1 O2 138.522(6) -101_555 -1_565 n
Mn1 Li1 O2 88.575(10) -101_555 -2_565 n
Mn1 Li1 Li4 60.532(4) -101_555 1_555 n
Mn1 Li1 Li4 119.468(4) -101_555 -1_565 n
Mn1 Li1 Li4 180.0 -101_555 101_455 n
Mn1 Li1 Li4 58.937(7) -101_555 101_555 n
Mn1 Li1 Li4 121.063(7) -101_555 -101_455 n
Mn1 Li1 Li4 0.0 -101_555 -101_555 n
Li2 Li1 Li2 179.9802 101_454 101_555 n
Li2 Li1 Li3 60.529(9) 101_454 1_554 n
Li2 Li1 Li3 119.471(9) 101_454 1_555 n
Li2 Li1 Li3 60.528(9) 101_454 -1_565 n
Li2 Li1 Li3 119.471(9) 101_454 -1_566 n
Li2 Li1 O1 84.686(11) 101_454 101_455 n
Li2 Li1 O1 95.314(11) 101_454 102_555 n
Li2 Li1 O2 132.278(6) 101_454 1_555 n
Li2 Li1 O2 47.722(6) 101_454 2_555 n
Li2 Li1 O2 47.722(6) 101_454 -1_565 n
Li2 Li1 O2 132.278(6) 101_454 -2_565 n
Li2 Li1 Li4 90.0 101_454 1_555 n
Li2 Li1 Li4 90.0 101_454 -1_565 n
Li2 Li1 Li4 60.205(9) 101_454 101_455 n
Li2 Li1 Li4 119.795(9) 101_454 101_555 n
Li2 Li1 Li4 60.205(9) 101_454 -101_455 n
Li2 Li1 Li4 119.795(9) 101_454 -101_555 n
Li2 Li1 Li3 119.471(9) 101_555 1_554 n
Li2 Li1 Li3 60.528(9) 101_555 1_555 n
Li2 Li1 Li3 119.471(9) 101_555 -1_565 n
Li2 Li1 Li3 60.529(9) 101_555 -1_566 n
Li2 Li1 O1 95.314(11) 101_555 101_455 n
Li2 Li1 O1 84.686(11) 101_555 102_555 n
Li2 Li1 O2 47.722(6) 101_555 1_555 n
Li2 Li1 O2 132.278(6) 101_555 2_555 n
Li2 Li1 O2 132.278(6) 101_555 -1_565 n
Li2 Li1 O2 47.722(6) 101_555 -2_565 n
Li2 Li1 Li4 90.0 101_555 1_555 n
Li2 Li1 Li4 90.0 101_555 -1_565 n
Li2 Li1 Li4 119.795(9) 101_555 101_455 n
Li2 Li1 Li4 60.205(9) 101_555 101_555 n
Li2 Li1 Li4 119.795(9) 101_555 -101_455 n
Li2 Li1 Li4 60.205(9) 101_555 -101_555 n
Li3 Li1 Li3 113.412(7) 1_554 1_555 n
Li3 Li1 Li3 66.588(7) 1_554 -1_565 n
Li3 Li1 Li3 180.0 1_554 -1_566 n
Li3 Li1 O1 128.848(7) 1_554 101_455 n
Li3 Li1 O1 51.152(7) 1_554 102_555 n
Li3 Li1 O2 133.253(7) 1_554 1_555 n
Li3 Li1 O2 97.067(10) 1_554 2_555 n
Li3 Li1 O2 46.746(7) 1_554 -1_565 n
Li3 Li1 O2 82.933(10) 1_554 -2_565 n
Li3 Li1 Li4 123.294(4) 1_554 1_555 n
Li3 Li1 Li4 56.706(4) 1_554 -1_565 n
Li3 Li1 Li4 88.199(11) 1_554 101_455 n
Li3 Li1 Li4 59.425(12) 1_554 101_555 n
Li3 Li1 Li4 120.575(12) 1_554 -101_455 n
Li3 Li1 Li4 91.801(11) 1_554 -101_555 n
Li3 Li1 Li3 179.972 1_555 -1_565 n
Li3 Li1 Li3 66.588(7) 1_555 -1_566 n
Li3 Li1 O1 51.152(7) 1_555 101_455 n
Li3 Li1 O1 128.848(7) 1_555 102_555 n
Li3 Li1 O2 97.067(10) 1_555 1_555 n
Li3 Li1 O2 133.253(7) 1_555 2_555 n
Li3 Li1 O2 82.933(10) 1_555 -1_565 n
Li3 Li1 O2 46.746(7) 1_555 -2_565 n
Li3 Li1 Li4 123.294(4) 1_555 1_555 n
Li3 Li1 Li4 56.706(4) 1_555 -1_565 n
Li3 Li1 Li4 59.425(12) 1_555 101_455 n
Li3 Li1 Li4 88.199(11) 1_555 101_555 n
Li3 Li1 Li4 91.801(11) 1_555 -101_455 n
Li3 Li1 Li4 120.575(12) 1_555 -101_555 n
Li3 Li1 Li3 113.412(7) -1_565 -1_566 n
Li3 Li1 O1 128.848(7) -1_565 101_455 n
Li3 Li1 O1 51.152(7) -1_565 102_555 n
Li3 Li1 O2 82.933(10) -1_565 1_555 n
Li3 Li1 O2 46.746(7) -1_565 2_555 n
Li3 Li1 O2 97.067(10) -1_565 -1_565 n
Li3 Li1 O2 133.253(7) -1_565 -2_565 n
Li3 Li1 Li4 56.706(4) -1_565 1_555 n
Li3 Li1 Li4 123.294(4) -1_565 -1_565 n
Li3 Li1 Li4 120.575(12) -1_565 101_455 n
Li3 Li1 Li4 91.801(11) -1_565 101_555 n
Li3 Li1 Li4 88.199(11) -1_565 -101_455 n
Li3 Li1 Li4 59.425(12) -1_565 -101_555 n
Li3 Li1 O1 51.152(7) -1_566 101_455 n
Li3 Li1 O1 128.848(7) -1_566 102_555 n
Li3 Li1 O2 46.746(7) -1_566 1_555 n
Li3 Li1 O2 82.933(10) -1_566 2_555 n
Li3 Li1 O2 133.253(7) -1_566 -1_565 n
Li3 Li1 O2 97.067(10) -1_566 -2_565 n
Li3 Li1 Li4 56.706(4) -1_566 1_555 n
Li3 Li1 Li4 123.294(4) -1_566 -1_565 n
Li3 Li1 Li4 91.801(11) -1_566 101_455 n
Li3 Li1 Li4 120.575(12) -1_566 101_555 n
Li3 Li1 Li4 59.425(12) -1_566 -101_455 n
Li3 Li1 Li4 88.199(11) -1_566 -101_555 n
O1 Li1 O1 179.9802 101_455 102_555 n
O1 Li1 O2 97.805(7) 101_455 1_555 n
O1 Li1 O2 82.195(7) 101_455 2_555 n
O1 Li1 O2 82.195(7) 101_455 -1_565 n
O1 Li1 O2 97.805(7) 101_455 -2_565 n
O1 Li1 Li4 90.0 101_455 1_555 n
O1 Li1 Li4 90.0 101_455 -1_565 n
O1 Li1 Li4 40.725(6) 101_455 101_455 n
O1 Li1 Li4 139.275(6) 101_455 101_555 n
O1 Li1 Li4 40.725(6) 101_455 -101_455 n
O1 Li1 Li4 139.275(6) 101_455 -101_555 n
O1 Li1 O2 82.195(7) 102_555 1_555 n
O1 Li1 O2 97.805(7) 102_555 2_555 n
O1 Li1 O2 97.805(7) 102_555 -1_565 n
O1 Li1 O2 82.195(7) 102_555 -2_565 n
O1 Li1 Li4 90.0 102_555 1_555 n
O1 Li1 Li4 90.0 102_555 -1_565 n
O1 Li1 Li4 139.275(6) 102_555 101_455 n
O1 Li1 Li4 40.725(6) 102_555 101_555 n
O1 Li1 Li4 139.275(6) 102_555 -101_455 n
O1 Li1 Li4 40.725(6) 102_555 -101_555 n
O2 Li1 O2 85.182(12) 1_555 2_555 n
O2 Li1 O2 180.0 1_555 -1_565 n
O2 Li1 O2 94.818(12) 1_555 -2_565 n
O2 Li1 Li4 42.591(6) 1_555 1_555 n
O2 Li1 Li4 137.409(6) 1_555 -1_565 n
O2 Li1 Li4 138.522(6) 1_555 101_455 n
O2 Li1 Li4 88.575(10) 1_555 101_555 n
O2 Li1 Li4 91.425(10) 1_555 -101_455 n
O2 Li1 Li4 41.478(6) 1_555 -101_555 n
O2 Li1 O2 94.818(12) 2_555 -1_565 n
O2 Li1 O2 180.0 2_555 -2_565 n
O2 Li1 Li4 42.591(6) 2_555 1_555 n
O2 Li1 Li4 137.409(6) 2_555 -1_565 n
O2 Li1 Li4 88.575(10) 2_555 101_455 n
O2 Li1 Li4 138.522(6) 2_555 101_555 n
O2 Li1 Li4 41.478(6) 2_555 -101_455 n
O2 Li1 Li4 91.425(10) 2_555 -101_555 n
O2 Li1 O2 85.182(12) -1_565 -2_565 n
O2 Li1 Li4 137.409(6) -1_565 1_555 n
O2 Li1 Li4 42.591(6) -1_565 -1_565 n
O2 Li1 Li4 41.478(6) -1_565 101_455 n
O2 Li1 Li4 91.425(10) -1_565 101_555 n
O2 Li1 Li4 88.575(10) -1_565 -101_455 n
O2 Li1 Li4 138.522(6) -1_565 -101_555 n
O2 Li1 Li4 137.409(6) -2_565 1_555 n
O2 Li1 Li4 42.591(6) -2_565 -1_565 n
O2 Li1 Li4 91.425(10) -2_565 101_455 n
O2 Li1 Li4 41.478(6) -2_565 101_555 n
O2 Li1 Li4 138.522(6) -2_565 -101_455 n
O2 Li1 Li4 88.575(10) -2_565 -101_555 n
Li4 Li1 Li4 180.0 1_555 -1_565 n
Li4 Li1 Li4 119.468(4) 1_555 101_455 n
Li4 Li1 Li4 119.468(4) 1_555 101_555 n
Li4 Li1 Li4 60.532(4) 1_555 -101_455 n
Li4 Li1 Li4 60.532(4) 1_555 -101_555 n
Li4 Li1 Li4 60.532(4) -1_565 101_455 n
Li4 Li1 Li4 60.532(4) -1_565 101_555 n
Li4 Li1 Li4 119.468(4) -1_565 -101_455 n
Li4 Li1 Li4 119.468(4) -1_565 -101_555 n
Li4 Li1 Li4 121.063(7) 101_455 101_555 n
Li4 Li1 Li4 58.937(7) 101_455 -101_455 n
Li4 Li1 Li4 180.0 101_455 -101_555 n
Li4 Li1 Li4 179.972 101_555 -101_455 n
Li4 Li1 Li4 58.937(7) 101_555 -101_555 n
Li4 Li1 Li4 121.063(7) -101_455 -101_555 n
Li1 Li2 Li1 179.9802 101_445 101_546 n
Li1 Li2 Li3 90.0 101_445 1_545 n
Li1 Li2 Li3 90.0 101_445 -1_566 n
Li1 Li2 Li3 61.654(9) 101_445 101_445 n
Li1 Li2 Li3 118.346(9) 101_445 101_545 n
Li1 Li2 Li3 61.654(9) 101_445 -101_456 n
Li1 Li2 Li3 118.346(9) 101_445 -101_556 n
Li1 Li2 O1 82.088(11) 101_445 1_555 n
Li1 Li2 O1 97.912(11) 101_445 2_556 n
Li1 Li2 O2 48.313(6) 101_445 101_445 n
Li1 Li2 O2 131.687(6) 101_445 102_546 n
Li1 Li2 O2 131.687(6) 101_445 -101_556 n
Li1 Li2 O2 48.313(6) 101_445 -102_455 n
Li1 Li2 Li4 59.045(9) 101_445 1_555 n
Li1 Li2 Li4 120.955(9) 101_445 1_556 n
Li1 Li2 Li4 59.045(9) 101_445 -1_555 n
Li1 Li2 Li4 120.955(9) 101_445 -1_556 n
Li1 Li2 Li3 90.0 101_546 1_545 n
Li1 Li2 Li3 90.0 101_546 -1_566 n
Li1 Li2 Li3 118.346(9) 101_546 101_445 n
Li1 Li2 Li3 61.654(9) 101_546 101_545 n
Li1 Li2 Li3 118.346(9) 101_546 -101_456 n
Li1 Li2 Li3 61.654(9) 101_546 -101_556 n
Li1 Li2 O1 97.912(11) 101_546 1_555 n
Li1 Li2 O1 82.088(11) 101_546 2_556 n
Li1 Li2 O2 131.687(6) 101_546 101_445 n
Li1 Li2 O2 48.313(6) 101_546 102_546 n
Li1 Li2 O2 48.313(6) 101_546 -101_556 n
Li1 Li2 O2 131.687(6) 101_546 -102_455 n
Li1 Li2 Li4 120.955(9) 101_546 1_555 n
Li1 Li2 Li4 59.045(9) 101_546 1_556 n
Li1 Li2 Li4 120.955(9) 101_546 -1_555 n
Li1 Li2 Li4 59.045(9) 101_546 -1_556 n
Li3 Li2 Li3 180.0 1_545 -1_566 n
Li3 Li2 Li3 123.705(4) 1_545 101_445 n
Li3 Li2 Li3 123.705(4) 1_545 101_545 n
Li3 Li2 Li3 56.294(4) 1_545 -101_456 n
Li3 Li2 Li3 56.294(4) 1_545 -101_556 n
Li3 Li2 O1 90.0 1_545 1_555 n
Li3 Li2 O1 90.0 1_545 2_556 n
Li3 Li2 O2 42.007(6) 1_545 101_445 n
Li3 Li2 O2 42.007(6) 1_545 102_546 n
Li3 Li2 O2 137.993(6) 1_545 -101_556 n
Li3 Li2 O2 137.993(6) 1_545 -102_455 n
Li3 Li2 Li4 119.0872(33) 1_545 1_555 n
Li3 Li2 Li4 119.0872(33) 1_545 1_556 n
Li3 Li2 Li4 60.9127(33) 1_545 -1_555 n
Li3 Li2 Li4 60.9127(33) 1_545 -1_556 n
Li3 Li2 Li3 56.294(4) -1_566 101_445 n
Li3 Li2 Li3 56.294(4) -1_566 101_545 n
Li3 Li2 Li3 123.705(4) -1_566 -101_456 n
Li3 Li2 Li3 123.705(4) -1_566 -101_556 n
Li3 Li2 O1 90.0 -1_566 1_555 n
Li3 Li2 O1 90.0 -1_566 2_556 n
Li3 Li2 O2 137.993(6) -1_566 101_445 n
Li3 Li2 O2 137.993(6) -1_566 102_546 n
Li3 Li2 O2 42.007(6) -1_566 -101_556 n
Li3 Li2 O2 42.007(6) -1_566 -102_455 n
Li3 Li2 Li4 60.9127(33) -1_566 1_555 n
Li3 Li2 Li4 60.9127(33) -1_566 1_556 n
Li3 Li2 Li4 119.0872(33) -1_566 -1_555 n
Li3 Li2 Li4 119.0872(33) -1_566 -1_556 n
Li3 Li2 Li3 112.589(8) 101_445 101_545 n
Li3 Li2 Li3 67.411(8) 101_445 -101_456 n
Li3 Li2 Li3 179.972 101_445 -101_556 n
Li3 Li2 O1 127.679(8) 101_445 1_555 n
Li3 Li2 O1 52.321(8) 101_445 2_556 n
Li3 Li2 O2 98.480(11) 101_445 101_445 n
Li3 Li2 O2 132.627(7) 101_445 102_546 n
Li3 Li2 O2 81.520(11) 101_445 -101_556 n
Li3 Li2 O2 47.373(7) 101_445 -102_455 n
Li3 Li2 Li4 88.200(11) 101_445 1_555 n
Li3 Li2 Li4 59.460(12) 101_445 1_556 n
Li3 Li2 Li4 120.540(12) 101_445 -1_555 n
Li3 Li2 Li4 91.800(11) 101_445 -1_556 n
Li3 Li2 Li3 179.9802 101_545 -101_456 n
Li3 Li2 Li3 67.411(8) 101_545 -101_556 n
Li3 Li2 O1 52.321(8) 101_545 1_555 n
Li3 Li2 O1 127.679(8) 101_545 2_556 n
Li3 Li2 O2 132.627(7) 101_545 101_445 n
Li3 Li2 O2 98.480(11) 101_545 102_546 n
Li3 Li2 O2 47.373(7) 101_545 -101_556 n
Li3 Li2 O2 81.520(11) 101_545 -102_455 n
Li3 Li2 Li4 59.460(12) 101_545 1_555 n
Li3 Li2 Li4 88.200(11) 101_545 1_556 n
Li3 Li2 Li4 91.800(11) 101_545 -1_555 n
Li3 Li2 Li4 120.540(12) 101_545 -1_556 n
Li3 Li2 Li3 112.589(8) -101_456 -101_556 n
Li3 Li2 O1 127.679(8) -101_456 1_555 n
Li3 Li2 O1 52.321(8) -101_456 2_556 n
Li3 Li2 O2 47.373(7) -101_456 101_445 n
Li3 Li2 O2 81.520(11) -101_456 102_546 n
Li3 Li2 O2 132.627(7) -101_456 -101_556 n
Li3 Li2 O2 98.480(11) -101_456 -102_455 n
Li3 Li2 Li4 120.540(12) -101_456 1_555 n
Li3 Li2 Li4 91.800(11) -101_456 1_556 n
Li3 Li2 Li4 88.200(11) -101_456 -1_555 n
Li3 Li2 Li4 59.460(12) -101_456 -1_556 n
Li3 Li2 O1 52.321(8) -101_556 1_555 n
Li3 Li2 O1 127.679(8) -101_556 2_556 n
Li3 Li2 O2 81.520(11) -101_556 101_445 n
Li3 Li2 O2 47.373(7) -101_556 102_546 n
Li3 Li2 O2 98.480(11) -101_556 -101_556 n
Li3 Li2 O2 132.627(7) -101_556 -102_455 n
Li3 Li2 Li4 91.800(11) -101_556 1_555 n
Li3 Li2 Li4 120.540(12) -101_556 1_556 n
Li3 Li2 Li4 59.460(12) -101_556 -1_555 n
Li3 Li2 Li4 88.200(11) -101_556 -1_556 n
O1 Li2 O1 179.9802 1_555 2_556 n
O1 Li2 O2 80.483(7) 1_555 101_445 n
O1 Li2 O2 99.517(7) 1_555 102_546 n
O1 Li2 O2 99.517(7) 1_555 -101_556 n
O1 Li2 O2 80.483(7) 1_555 -102_455 n
O1 Li2 Li4 39.597(5) 1_555 1_555 n
O1 Li2 Li4 140.403(5) 1_555 1_556 n
O1 Li2 Li4 39.597(5) 1_555 -1_555 n
O1 Li2 Li4 140.403(5) 1_555 -1_556 n
O1 Li2 O2 99.517(7) 2_556 101_445 n
O1 Li2 O2 80.483(7) 2_556 102_546 n
O1 Li2 O2 80.483(7) 2_556 -101_556 n
O1 Li2 O2 99.517(7) 2_556 -102_455 n
O1 Li2 Li4 140.403(5) 2_556 1_555 n
O1 Li2 Li4 39.597(5) 2_556 1_556 n
O1 Li2 Li4 140.403(5) 2_556 -1_555 n
O1 Li2 Li4 39.597(5) 2_556 -1_556 n
O2 Li2 O2 84.014(12) 101_445 102_546 n
O2 Li2 O2 180.0 101_445 -101_556 n
O2 Li2 O2 95.986(12) 101_445 -102_455 n
O2 Li2 Li4 88.081(9) 101_445 1_555 n
O2 Li2 Li4 139.108(6) 101_445 1_556 n
O2 Li2 Li4 40.892(6) 101_445 -1_555 n
O2 Li2 Li4 91.919(9) 101_445 -1_556 n
O2 Li2 O2 95.986(12) 102_546 -101_556 n
O2 Li2 O2 180.0 102_546 -102_455 n
O2 Li2 Li4 139.108(6) 102_546 1_555 n
O2 Li2 Li4 88.081(9) 102_546 1_556 n
O2 Li2 Li4 91.919(9) 102_546 -1_555 n
O2 Li2 Li4 40.892(6) 102_546 -1_556 n
O2 Li2 O2 84.014(12) -101_556 -102_455 n
O2 Li2 Li4 91.919(9) -101_556 1_555 n
O2 Li2 Li4 40.892(6) -101_556 1_556 n
O2 Li2 Li4 139.108(6) -101_556 -1_555 n
O2 Li2 Li4 88.081(9) -101_556 -1_556 n
O2 Li2 Li4 40.892(6) -102_455 1_555 n
O2 Li2 Li4 91.919(9) -102_455 1_556 n
O2 Li2 Li4 88.081(9) -102_455 -1_555 n
O2 Li2 Li4 139.108(6) -102_455 -1_556 n
Li4 Li2 Li4 121.826(7) 1_555 1_556 n
Li4 Li2 Li4 58.174(7) 1_555 -1_555 n
Li4 Li2 Li4 179.972 1_555 -1_556 n
Li4 Li2 Li4 179.9802 1_556 -1_555 n
Li4 Li2 Li4 58.174(7) 1_556 -1_556 n
Li4 Li2 Li4 121.826(7) -1_555 -1_556 n
Mn1 Li3 Mn1 128.138(6) -1_565 -1_566 n
Mn1 Li3 Li1 59.225(7) -1_565 1_555 n
Mn1 Li3 Li1 172.6367(5) -1_565 1_556 n
Mn1 Li3 Li2 64.0691(31) -1_565 1_565 n
Mn1 Li3 Li2 119.207(12) -1_565 101_455 n
Mn1 Li3 Li2 89.848(11) -1_565 101_555 n
Mn1 Li3 Li3 96.604(12) -1_565 -101_466 n
Mn1 Li3 Li3 64.272(13) -1_565 -101_566 n
Mn1 Li3 O1 87.943(10) -1_565 101_455 n
Mn1 Li3 O1 130.415(7) -1_565 102_556 n
Mn1 Li3 O2 137.872(7) -1_565 -1_566 n
Mn1 Li3 O2 43.869(7) -1_565 -2_565 n
Mn1 Li3 O2 41.576(7) -1_565 101_455 n
Mn1 Li3 O2 104.003(9) -1_565 102_556 n
Mn1 Li3 Li4 0.0 -1_565 -1_565 n
Mn1 Li3 Li4 128.138(6) -1_565 -1_566 n
Mn1 Li3 Li4 60.705(9) -1_565 101_455 n
Mn1 Li3 Li4 124.427(9) -1_565 101_556 n
Mn1 Li3 Li1 172.6367(5) -1_566 1_555 n
Mn1 Li3 Li1 59.225(7) -1_566 1_556 n
Mn1 Li3 Li2 64.0691(31) -1_566 1_565 n
Mn1 Li3 Li2 89.848(11) -1_566 101_455 n
Mn1 Li3 Li2 119.207(12) -1_566 101_555 n
Mn1 Li3 Li3 64.272(13) -1_566 -101_466 n
Mn1 Li3 Li3 96.604(12) -1_566 -101_566 n
Mn1 Li3 O1 130.415(7) -1_566 101_455 n
Mn1 Li3 O1 87.943(10) -1_566 102_556 n
Mn1 Li3 O2 43.869(7) -1_566 -1_566 n
Mn1 Li3 O2 137.872(7) -1_566 -2_565 n
Mn1 Li3 O2 104.003(9) -1_566 101_455 n
Mn1 Li3 O2 41.576(7) -1_566 102_556 n
Mn1 Li3 Li4 128.138(6) -1_566 -1_565 n
Mn1 Li3 Li4 0.0 -1_566 -1_566 n
Mn1 Li3 Li4 124.427(9) -1_566 101_455 n
Mn1 Li3 Li4 60.705(9) -1_566 101_556 n
Li1 Li3 Li1 113.412(7) 1_555 1_556 n
Li1 Li3 Li2 123.294(4) 1_555 1_565 n
Li1 Li3 Li2 85.606(10) 1_555 101_455 n
Li1 Li3 Li2 57.818(12) 1_555 101_555 n
Li1 Li3 Li3 117.095(12) 1_555 -101_466 n
Li1 Li3 Li3 86.854(11) 1_555 -101_566 n
Li1 Li3 O1 45.383(7) 1_555 101_455 n
Li1 Li3 O1 86.191(10) 1_555 102_556 n
Li1 Li3 O2 131.811(7) 1_555 -1_566 n
Li1 Li3 O2 46.156(6) 1_555 -2_565 n
Li1 Li3 O2 81.812(10) 1_555 101_455 n
Li1 Li3 O2 141.056(6) 1_555 102_556 n
Li1 Li3 Li4 59.225(7) 1_555 -1_565 n
Li1 Li3 Li4 172.6367(5) 1_555 -1_566 n
Li1 Li3 Li4 57.462(8) 1_555 101_455 n
Li1 Li3 Li4 116.256(9) 1_555 101_556 n
Li1 Li3 Li2 123.294(4) 1_556 1_565 n
Li1 Li3 Li2 57.818(12) 1_556 101_455 n
Li1 Li3 Li2 85.606(10) 1_556 101_555 n
Li1 Li3 Li3 86.854(11) 1_556 -101_466 n
Li1 Li3 Li3 117.095(12) 1_556 -101_566 n
Li1 Li3 O1 86.191(10) 1_556 101_455 n
Li1 Li3 O1 45.383(7) 1_556 102_556 n
Li1 Li3 O2 46.156(6) 1_556 -1_566 n
Li1 Li3 O2 131.811(7) 1_556 -2_565 n
Li1 Li3 O2 141.056(6) 1_556 101_455 n
Li1 Li3 O2 81.812(10) 1_556 102_556 n
Li1 Li3 Li4 172.6367(5) 1_556 -1_565 n
Li1 Li3 Li4 59.225(7) 1_556 -1_566 n
Li1 Li3 Li4 116.256(9) 1_556 101_455 n
Li1 Li3 Li4 57.462(8) 1_556 101_556 n
Li2 Li3 Li2 123.705(4) 1_565 101_455 n
Li2 Li3 Li2 123.705(4) 1_565 101_555 n
Li2 Li3 Li3 68.6010(30) 1_565 -101_466 n
Li2 Li3 Li3 68.6010(30) 1_565 -101_566 n
Li2 Li3 O1 134.448(6) 1_565 101_455 n
Li2 Li3 O1 134.448(6) 1_565 102_556 n
Li2 Li3 O2 91.35800(20) 1_565 -1_566 n
Li2 Li3 O2 91.35800(20) 1_565 -2_565 n
Li2 Li3 O2 54.641(6) 1_565 101_455 n
Li2 Li3 O2 54.641(6) 1_565 102_556 n
Li2 Li3 Li4 64.0691(31) 1_565 -1_565 n
Li2 Li3 Li4 64.0691(31) 1_565 -1_566 n
Li2 Li3 Li4 94.9888(11) 1_565 101_455 n
Li2 Li3 Li4 94.9888(11) 1_565 101_556 n
Li2 Li3 Li2 112.589(8) 101_455 101_555 n
Li2 Li3 Li3 55.105(7) 101_455 -101_466 n
Li2 Li3 Li3 167.6934(11) 101_455 -101_566 n
Li2 Li3 O1 40.572(6) 101_455 101_455 n
Li2 Li3 O1 88.992(10) 101_455 102_556 n
Li2 Li3 O2 46.210(7) 101_455 -1_566 n
Li2 Li3 O2 131.737(7) 101_455 -2_565 n
Li2 Li3 O2 89.905(11) 101_455 101_455 n
Li2 Li3 O2 130.085(8) 101_455 102_556 n
Li2 Li3 Li4 119.207(12) 101_455 -1_565 n
Li2 Li3 Li4 89.848(11) 101_455 -1_566 n
Li2 Li3 Li4 58.583(9) 101_455 101_455 n
Li2 Li3 Li4 115.134(9) 101_455 101_556 n
Li2 Li3 Li3 167.6934(11) 101_555 -101_466 n
Li2 Li3 Li3 55.105(7) 101_555 -101_566 n
Li2 Li3 O1 88.992(10) 101_555 101_455 n
Li2 Li3 O1 40.572(6) 101_555 102_556 n
Li2 Li3 O2 131.737(7) 101_555 -1_566 n
Li2 Li3 O2 46.210(7) 101_555 -2_565 n
Li2 Li3 O2 130.085(8) 101_555 101_455 n
Li2 Li3 O2 89.905(11) 101_555 102_556 n
Li2 Li3 Li4 89.848(11) 101_555 -1_565 n
Li2 Li3 Li4 119.207(12) 101_555 -1_566 n
Li2 Li3 Li4 115.134(9) 101_555 101_455 n
Li2 Li3 Li4 58.583(9) 101_555 101_556 n
Li3 Li3 Li3 137.202(6) -101_466 -101_566 n
Li3 Li3 O1 80.809(10) -101_466 101_455 n
Li3 Li3 O1 132.123(7) -101_466 102_556 n
Li3 Li3 O2 41.311(7) -101_466 -1_566 n
Li3 Li3 O2 140.213(7) -101_466 -2_565 n
Li3 Li3 O2 55.081(9) -101_466 101_455 n
Li3 Li3 O2 98.634(11) -101_466 102_556 n
Li3 Li3 Li4 96.604(12) -101_466 -1_565 n
Li3 Li3 Li4 64.272(13) -101_466 -1_566 n
Li3 Li3 Li4 60.155(10) -101_466 101_455 n
Li3 Li3 Li4 124.132(10) -101_466 101_556 n
Li3 Li3 O1 132.123(7) -101_566 101_455 n
Li3 Li3 O1 80.809(10) -101_566 102_556 n
Li3 Li3 O2 140.213(7) -101_566 -1_566 n
Li3 Li3 O2 41.311(7) -101_566 -2_565 n
Li3 Li3 O2 98.634(11) -101_566 101_455 n
Li3 Li3 O2 55.081(9) -101_566 102_556 n
Li3 Li3 Li4 64.272(13) -101_566 -1_565 n
Li3 Li3 Li4 96.604(12) -101_566 -1_566 n
Li3 Li3 Li4 124.132(10) -101_566 101_455 n
Li3 Li3 Li4 60.155(10) -101_566 101_556 n
O1 Li3 O1 91.104(12) 101_455 102_556 n
O1 Li3 O2 86.641(8) 101_455 -1_566 n
O1 Li3 O2 91.456(8) 101_455 -2_565 n
O1 Li3 O2 80.347(12) 101_455 101_455 n
O1 Li3 O2 168.0012(15) 101_455 102_556 n
O1 Li3 Li4 87.943(10) 101_455 -1_565 n
O1 Li3 Li4 130.415(7) 101_455 -1_566 n
O1 Li3 Li4 39.604(5) 101_455 101_455 n
O1 Li3 Li4 130.442(7) 101_455 101_556 n
O1 Li3 O2 91.456(8) 102_556 -1_566 n
O1 Li3 O2 86.641(8) 102_556 -2_565 n
O1 Li3 O2 168.0012(15) 102_556 101_455 n
O1 Li3 O2 80.347(12) 102_556 102_556 n
O1 Li3 Li4 130.415(7) 102_556 -1_565 n
O1 Li3 Li4 87.943(10) 102_556 -1_566 n
O1 Li3 Li4 130.442(7) 102_556 101_455 n
O1 Li3 Li4 39.604(5) 102_556 101_556 n
O2 Li3 O2 177.2839(4) -1_566 -2_565 n
O2 Li3 O2 96.392(9) -1_566 101_455 n
O2 Li3 O2 85.187(9) -1_566 102_556 n
O2 Li3 Li4 137.872(7) -1_566 -1_565 n
O2 Li3 Li4 43.869(7) -1_566 -1_566 n
O2 Li3 Li4 90.365(11) -1_566 101_455 n
O2 Li3 Li4 89.399(11) -1_566 101_556 n
O2 Li3 O2 85.187(9) -2_565 101_455 n
O2 Li3 O2 96.392(9) -2_565 102_556 n
O2 Li3 Li4 43.869(7) -2_565 -1_565 n
O2 Li3 Li4 137.872(7) -2_565 -1_566 n
O2 Li3 Li4 89.399(11) -2_565 101_455 n
O2 Li3 Li4 90.365(11) -2_565 101_556 n
O2 Li3 O2 109.282(11) 101_455 102_556 n
O2 Li3 Li4 41.576(7) 101_455 -1_565 n
O2 Li3 Li4 104.003(9) 101_455 -1_566 n
O2 Li3 Li4 40.793(7) 101_455 101_455 n
O2 Li3 Li4 149.062(5) 101_455 101_556 n
O2 Li3 Li4 104.003(9) 102_556 -1_565 n
O2 Li3 Li4 41.576(7) 102_556 -1_566 n
O2 Li3 Li4 149.062(5) 102_556 101_455 n
O2 Li3 Li4 40.793(7) 102_556 101_556 n
Li4 Li3 Li4 128.138(6) -1_565 -1_566 n
Li4 Li3 Li4 60.705(9) -1_565 101_455 n
Li4 Li3 Li4 124.427(9) -1_565 101_556 n
Li4 Li3 Li4 124.427(9) -1_566 101_455 n
Li4 Li3 Li4 60.705(9) -1_566 101_556 n
Li4 Li3 Li4 170.0223(21) 101_455 101_556 n
Mn1 O1 Mn1 97.880(12) 1_555 -1_555 n
Mn1 O1 Li1 89.987(7) 1_555 101_545 n
Mn1 O1 Li2 98.657(7) 1_555 1_555 n
Mn1 O1 Li3 86.266(12) 1_555 101_545 n
Mn1 O1 Li3 172.2663(11) 1_555 -101_556 n
Mn1 O1 Mn2 89.987(7) 1_555 101_545 n
Mn1 O1 Li4 0.0 1_555 1_555 n
Mn1 O1 Li4 97.880(12) 1_555 -1_555 n
Mn1 O1 Li1 89.987(7) -1_555 101_545 n
Mn1 O1 Li2 98.657(7) -1_555 1_555 n
Mn1 O1 Li3 172.2663(11) -1_555 101_545 n
Mn1 O1 Li3 86.266(12) -1_555 -101_556 n
Mn1 O1 Mn2 89.987(7) -1_555 101_545 n
Mn1 O1 Li4 97.880(12) -1_555 1_555 n
Mn1 O1 Li4 0.0 -1_555 -1_555 n
Li1 O1 Li2 166.773(4) 101_545 1_555 n
Li1 O1 Li3 83.465(8) 101_545 101_545 n
Li1 O1 Li3 83.465(8) 101_545 -101_556 n
Li1 O1 Mn2 0.0 101_545 101_545 n
Li1 O1 Li4 89.987(7) 101_545 1_555 n
Li1 O1 Li4 89.987(7) 101_545 -1_555 n
Li2 O1 Li3 87.108(8) 1_555 101_545 n
Li2 O1 Li3 87.108(8) 1_555 -101_556 n
Li2 O1 Mn2 166.773(4) 1_555 101_545 n
Li2 O1 Li4 98.657(7) 1_555 1_555 n
Li2 O1 Li4 98.657(7) 1_555 -1_555 n
Li3 O1 Li3 88.896(12) 101_545 -101_556 n
Li3 O1 Mn2 83.465(8) 101_545 101_545 n
Li3 O1 Li4 86.266(12) 101_545 1_555 n
Li3 O1 Li4 172.2663(11) 101_545 -1_555 n
Li3 O1 Mn2 83.465(8) -101_556 101_545 n
Li3 O1 Li4 172.2663(11) -101_556 1_555 n
Li3 O1 Li4 86.266(12) -101_556 -1_555 n
Mn2 O1 Li4 89.987(7) 101_545 1_555 n
Mn2 O1 Li4 89.987(7) 101_545 -1_555 n
Li4 O1 Li4 97.880(12) 1_555 -1_555 n
Mn1 O2 Mn1 97.602(8) 1_555 -101_445 n
Mn1 O2 Li1 88.333(12) 1_555 1_555 n
Mn1 O2 Li2 168.5562(16) 1_555 101_555 n
Mn1 O2 Li3 84.747(8) 1_555 -1_566 n
Mn1 O2 Li3 102.836(12) 1_555 101_545 n
Mn1 O2 Mn2 88.333(12) 1_555 1_555 n
Mn1 O2 Li4 0.0 1_555 1_555 n
Mn1 O2 Li4 97.602(8) 1_555 -101_555 n
Mn1 O2 Li1 88.719(7) -101_445 1_555 n
Mn1 O2 Li2 90.693(7) -101_555 101_555 n
Mn1 O2 Li3 175.1432(7) -101_555 -1_566 n
Mn1 O2 Li3 99.947(9) -101_555 101_545 n
Mn1 O2 Mn2 88.719(7) -101_555 1_555 n
Mn1 O2 Li4 97.602(8) -101_555 1_555 n
Mn1 O2 Li4 0.0 -101_555 -101_555 n
Li1 O2 Li2 83.965(12) 1_555 101_555 n
Li1 O2 Li3 87.097(7) 1_555 -1_566 n
Li1 O2 Li3 164.7012(16) 1_555 101_545 n
Li1 O2 Mn2 0.0 1_555 1_555 n
Li1 O2 Li4 88.333(12) 1_555 1_555 n
Li1 O2 Li4 88.719(7) 1_555 -101_555 n
Li2 O2 Li3 86.417(7) 101_555 -1_566 n
Li2 O2 Li3 83.352(12) 101_555 101_545 n
Li2 O2 Mn2 83.965(12) 101_555 1_555 n
Li2 O2 Li4 168.5562(16) 101_555 1_555 n
Li2 O2 Li4 90.693(7) 101_555 -101_555 n
Li3 O2 Li3 83.608(9) -1_566 101_545 n
Li3 O2 Mn2 87.097(7) -1_566 1_555 n
Li3 O2 Li4 84.747(8) -1_566 1_555 n
Li3 O2 Li4 175.1432(7) -1_566 -101_555 n
Li3 O2 Mn2 164.7012(16) 101_545 1_555 n
Li3 O2 Li4 102.836(12) 101_545 1_555 n
Li3 O2 Li4 99.947(9) 101_545 -101_555 n
Mn2 O2 Li4 88.333(12) 1_555 1_555 n
Mn2 O2 Li4 88.719(7) 1_555 -101_555 n
Li4 O2 Li4 97.602(8) 1_555 -101_555 n
O1 Mn2 O1 179.9802 101_455 102_555 n
O1 Mn2 O2 97.805(7) 101_455 1_555 n
O1 Mn2 O2 82.195(7) 101_455 2_555 n
O1 Mn2 O2 82.195(7) 101_455 -1_565 n
O1 Mn2 O2 97.805(7) 101_455 -2_565 n
O1 Mn2 Li4 40.725(6) 101_455 101_455 n
O1 Mn2 Li4 139.275(6) 101_455 101_555 n
O1 Mn2 Li4 40.725(6) 101_455 -101_455 n
O1 Mn2 Li4 139.275(6) 101_455 -101_555 n
O1 Mn2 O2 82.195(7) 102_555 1_555 n
O1 Mn2 O2 97.805(7) 102_555 2_555 n
O1 Mn2 O2 97.805(7) 102_555 -1_565 n
O1 Mn2 O2 82.195(7) 102_555 -2_565 n
O1 Mn2 Li4 139.275(6) 102_555 101_455 n
O1 Mn2 Li4 40.725(6) 102_555 101_555 n
O1 Mn2 Li4 139.275(6) 102_555 -101_455 n
O1 Mn2 Li4 40.725(6) 102_555 -101_555 n
O2 Mn2 O2 85.182(12) 1_555 2_555 n
O2 Mn2 O2 180.0 1_555 -1_565 n
O2 Mn2 O2 94.818(12) 1_555 -2_565 n
O2 Mn2 Li4 138.522(6) 1_555 101_455 n
O2 Mn2 Li4 88.575(10) 1_555 101_555 n
O2 Mn2 Li4 91.425(10) 1_555 -101_455 n
O2 Mn2 Li4 41.478(6) 1_555 -101_555 n
O2 Mn2 O2 94.818(12) 2_555 -1_565 n
O2 Mn2 O2 180.0 2_555 -2_565 n
O2 Mn2 Li4 88.575(10) 2_555 101_455 n
O2 Mn2 Li4 138.522(6) 2_555 101_555 n
O2 Mn2 Li4 41.478(6) 2_555 -101_455 n
O2 Mn2 Li4 91.425(10) 2_555 -101_555 n
O2 Mn2 O2 85.182(12) -1_565 -2_565 n
O2 Mn2 Li4 41.478(6) -1_565 101_455 n
O2 Mn2 Li4 91.425(10) -1_565 101_555 n
O2 Mn2 Li4 88.575(10) -1_565 -101_455 n
O2 Mn2 Li4 138.522(6) -1_565 -101_555 n
O2 Mn2 Li4 91.425(10) -2_565 101_455 n
O2 Mn2 Li4 41.478(6) -2_565 101_555 n
O2 Mn2 Li4 138.522(6) -2_565 -101_455 n
O2 Mn2 Li4 88.575(10) -2_565 -101_555 n
Li4 Mn2 Li4 121.063(7) 101_455 101_555 n
Li4 Mn2 Li4 58.937(7) 101_455 -101_455 n
Li4 Mn2 Li4 180.0 101_455 -101_555 n
Li4 Mn2 Li4 179.972 101_555 -101_455 n
Li4 Mn2 Li4 58.937(7) 101_555 -101_555 n
Li4 Mn2 Li4 121.063(7) -101_455 -101_555 n
Mn1 Li4 Li1 180.0 -1_555 1_555 n
Mn1 Li4 Li1 60.532(4) -1_555 101_445 n
Mn1 Li4 Li1 60.532(4) -1_555 101_545 n
Mn1 Li4 Li2 60.9127(33) -1_555 1_554 n
Mn1 Li4 Li2 60.9127(33) -1_555 1_555 n
Mn1 Li4 Li3 115.9309(31) -1_555 -1_565 n
Mn1 Li4 Li3 115.9309(31) -1_555 -1_566 n
Mn1 Li4 Li3 94.9888(11) -1_555 101_444 n
Mn1 Li4 Li3 94.9888(11) -1_555 101_545 n
Mn1 Li4 O1 41.060(6) -1_555 1_555 n
Mn1 Li4 O1 41.060(6) -1_555 2_555 n
Mn1 Li4 O2 130.924(6) -1_555 1_555 n
Mn1 Li4 O2 130.924(6) -1_555 2_555 n
Mn1 Li4 O2 96.1111(9) -1_555 -101_555 n
Mn1 Li4 O2 96.1111(9) -1_555 -102_455 n
Mn1 Li4 Mn2 60.532(4) -1_555 101_445 n
Mn1 Li4 Mn2 60.532(4) -1_555 101_545 n
Mn1 Li4 Li4 0.0 -1_555 -1_555 n
Mn1 Li4 Li4 120.790(4) -1_555 -101_455 n
Mn1 Li4 Li4 120.790(4) -1_555 -101_555 n
Li1 Li4 Li1 119.468(4) 1_555 101_445 n
Li1 Li4 Li1 119.468(4) 1_555 101_545 n
Li1 Li4 Li2 119.0873(33) 1_555 1_554 n
Li1 Li4 Li2 119.0873(33) 1_555 1_555 n
Li1 Li4 Li3 64.0691(31) 1_555 -1_565 n
Li1 Li4 Li3 64.0691(31) 1_555 -1_566 n
Li1 Li4 Li3 85.0112(11) 1_555 101_444 n
Li1 Li4 Li3 85.0111(11) 1_555 101_545 n
Li1 Li4 O1 138.940(6) 1_555 1_555 n
Li1 Li4 O1 138.940(6) 1_555 2_555 n
Li1 Li4 O2 49.076(6) 1_555 1_555 n
Li1 Li4 O2 49.076(6) 1_555 2_555 n
Li1 Li4 O2 83.8889(9) 1_555 -101_555 n
Li1 Li4 O2 83.8889(9) 1_555 -102_455 n
Li1 Li4 Mn2 119.468(4) 1_555 101_445 n
Li1 Li4 Mn2 119.468(4) 1_555 101_545 n
Li1 Li4 Li4 180.0 1_555 -1_555 n
Li1 Li4 Li4 59.209(4) 1_555 -101_455 n
Li1 Li4 Li4 59.209(4) 1_555 -101_555 n
Li1 Li4 Li1 121.063(7) 101_445 101_545 n
Li1 Li4 Li2 90.591(11) 101_445 1_554 n
Li1 Li4 Li2 60.750(12) 101_445 1_555 n
Li1 Li4 Li3 118.154(13) 101_445 -1_565 n
Li1 Li4 Li3 87.616(11) 101_445 -1_566 n
Li1 Li4 Li3 63.113(10) 101_445 101_444 n
Li1 Li4 Li3 122.534(9) 101_445 101_545 n
Li1 Li4 O1 84.858(10) 101_445 1_555 n
Li1 Li4 O1 49.289(7) 101_445 2_555 n
Li1 Li4 O2 138.970(6) 101_445 1_555 n
Li1 Li4 O2 83.693(10) 101_445 2_555 n
Li1 Li4 O2 138.604(7) 101_445 -101_555 n
Li1 Li4 O2 49.803(7) 101_445 -102_455 n
Li1 Li4 Mn2 0.0 101_445 101_445 n
Li1 Li4 Mn2 121.063(7) 101_445 101_545 n
Li1 Li4 Li4 60.532(4) 101_445 -1_555 n
Li1 Li4 Li4 60.259(8) 101_445 -101_455 n
Li1 Li4 Li4 178.67780(10) 101_445 -101_555 n
Li1 Li4 Li2 60.750(12) 101_545 1_554 n
Li1 Li4 Li2 90.591(11) 101_545 1_555 n
Li1 Li4 Li3 87.616(11) 101_545 -1_565 n
Li1 Li4 Li3 118.154(13) 101_545 -1_566 n
Li1 Li4 Li3 122.534(9) 101_545 101_444 n
Li1 Li4 Li3 63.113(10) 101_545 101_545 n
Li1 Li4 O1 49.289(7) 101_545 1_555 n
Li1 Li4 O1 84.858(10) 101_545 2_555 n
Li1 Li4 O2 83.693(10) 101_545 1_555 n
Li1 Li4 O2 138.971(6) 101_545 2_555 n
Li1 Li4 O2 49.803(7) 101_545 -101_555 n
Li1 Li4 O2 138.604(7) 101_545 -102_455 n
Li1 Li4 Mn2 121.063(7) 101_545 101_445 n
Li1 Li4 Mn2 0.0 101_545 101_545 n
Li1 Li4 Li4 60.532(4) 101_545 -1_555 n
Li1 Li4 Li4 178.67810(10) 101_545 -101_455 n
Li1 Li4 Li4 60.259(8) 101_545 -101_555 n
Li2 Li4 Li2 121.826(7) 1_554 1_555 n
Li2 Li4 Li3 55.018(6) 1_554 -1_565 n
Li2 Li4 Li3 176.84360(20) 1_554 -1_566 n
Li2 Li4 Li3 61.957(9) 1_554 101_444 n
Li2 Li4 Li3 123.690(9) 1_554 101_545 n
Li2 Li4 O1 90.744(9) 1_554 1_555 n
Li2 Li4 O1 41.746(6) 1_554 2_555 n
Li2 Li4 O2 130.283(8) 1_554 1_555 n
Li2 Li4 O2 89.447(11) 1_554 2_555 n
Li2 Li4 O2 48.416(7) 1_554 -101_555 n
Li2 Li4 O2 140.105(6) 1_554 -102_455 n
Li2 Li4 Mn2 90.591(11) 1_554 101_445 n
Li2 Li4 Mn2 60.750(12) 1_554 101_545 n
Li2 Li4 Li4 60.9127(33) 1_554 -1_555 n
Li2 Li4 Li4 119.670(12) 1_554 -101_455 n
Li2 Li4 Li4 90.155(11) 1_554 -101_555 n
Li2 Li4 Li3 176.84360(20) 1_555 -1_565 n
Li2 Li4 Li3 55.018(6) 1_555 -1_566 n
Li2 Li4 Li3 123.690(9) 1_555 101_444 n
Li2 Li4 Li3 61.957(9) 1_555 101_545 n
Li2 Li4 O1 41.746(6) 1_555 1_555 n
Li2 Li4 O1 90.744(9) 1_555 2_555 n
Li2 Li4 O2 89.447(11) 1_555 1_555 n
Li2 Li4 O2 130.283(8) 1_555 2_555 n
Li2 Li4 O2 140.105(6) 1_555 -101_555 n
Li2 Li4 O2 48.416(7) 1_555 -102_455 n
Li2 Li4 Mn2 60.750(12) 1_555 101_445 n
Li2 Li4 Mn2 90.591(11) 1_555 101_545 n
Li2 Li4 Li4 60.9127(33) 1_555 -1_555 n
Li2 Li4 Li4 90.155(11) 1_555 -101_455 n
Li2 Li4 Li4 119.670(12) 1_555 -101_555 n
Li3 Li4 Li3 128.138(6) -1_565 -1_566 n
Li3 Li4 Li3 55.572(9) -1_565 101_444 n
Li3 Li4 Li3 119.295(9) -1_565 101_545 n
Li3 Li4 O1 136.081(6) -1_565 1_555 n
Li3 Li4 O1 86.510(9) -1_565 2_555 n
Li3 Li4 O2 92.935(11) -1_565 1_555 n
Li3 Li4 O2 51.383(8) -1_565 2_555 n
Li3 Li4 O2 38.477(7) -1_565 -101_555 n
Li3 Li4 O2 133.610(7) -1_565 -102_455 n
Li3 Li4 Mn2 118.154(13) -1_565 101_445 n
Li3 Li4 Mn2 87.616(11) -1_565 101_545 n
Li3 Li4 Li4 115.9309(31) -1_565 -1_555 n
Li3 Li4 Li4 91.688(11) -1_565 -101_455 n
Li3 Li4 Li4 61.500(13) -1_565 -101_555 n
Li3 Li4 Li3 119.295(9) -1_566 101_444 n
Li3 Li4 Li3 55.572(9) -1_566 101_545 n
Li3 Li4 O1 86.510(9) -1_566 1_555 n
Li3 Li4 O1 136.081(6) -1_566 2_555 n
Li3 Li4 O2 51.383(8) -1_566 1_555 n
Li3 Li4 O2 92.935(11) -1_566 2_555 n
Li3 Li4 O2 133.610(7) -1_566 -101_555 n
Li3 Li4 O2 38.477(7) -1_566 -102_455 n
Li3 Li4 Mn2 87.616(11) -1_566 101_445 n
Li3 Li4 Mn2 118.154(13) -1_566 101_545 n
Li3 Li4 Li4 115.9309(31) -1_566 -1_555 n
Li3 Li4 Li4 61.500(13) -1_566 -101_455 n
Li3 Li4 Li4 91.688(11) -1_566 -101_555 n
Li3 Li4 Li3 170.0223(21) 101_444 101_545 n
Li3 Li4 O1 135.815(5) 101_444 1_555 n
Li3 Li4 O1 54.130(7) 101_444 2_555 n
Li3 Li4 O2 133.730(7) 101_444 1_555 n
Li3 Li4 O2 36.371(5) 101_444 2_555 n
Li3 Li4 O2 87.998(11) 101_444 -101_555 n
Li3 Li4 O2 90.941(11) 101_444 -102_455 n
Li3 Li4 Mn2 63.113(10) 101_444 101_445 n
Li3 Li4 Mn2 122.534(9) 101_444 101_545 n
Li3 Li4 Li4 94.9888(11) 101_444 -1_555 n
Li3 Li4 Li4 57.795(9) 101_444 -101_455 n
Li3 Li4 Li4 116.354(9) 101_444 -101_555 n
Li3 Li4 O1 54.130(7) 101_545 1_555 n
Li3 Li4 O1 135.815(5) 101_545 2_555 n
Li3 Li4 O2 36.371(5) 101_545 1_555 n
Li3 Li4 O2 133.730(7) 101_545 2_555 n
Li3 Li4 O2 90.941(11) 101_545 -101_555 n
Li3 Li4 O2 87.998(11) 101_545 -102_455 n
Li3 Li4 Mn2 122.534(9) 101_545 101_445 n
Li3 Li4 Mn2 63.113(10) 101_545 101_545 n
Li3 Li4 Li4 94.9888(11) 101_545 -1_555 n
Li3 Li4 Li4 116.354(9) 101_545 -101_455 n
Li3 Li4 Li4 57.795(9) 101_545 -101_555 n
O1 Li4 O1 82.120(12) 1_555 2_555 n
O1 Li4 O2 90.445(12) 1_555 1_555 n
O1 Li4 O2 168.5503(14) 1_555 2_555 n
O1 Li4 O2 99.081(7) 1_555 -101_555 n
O1 Li4 O2 90.155(7) 1_555 -102_455 n
O1 Li4 Mn2 84.858(10) 1_555 101_445 n
O1 Li4 Mn2 49.289(7) 1_555 101_545 n
O1 Li4 Li4 41.060(6) 1_555 -1_555 n
O1 Li4 Li4 131.572(7) 1_555 -101_455 n
O1 Li4 Li4 96.224(10) 1_555 -101_555 n
O1 Li4 O2 168.5503(14) 2_555 1_555 n
O1 Li4 O2 90.445(12) 2_555 2_555 n
O1 Li4 O2 90.155(7) 2_555 -101_555 n
O1 Li4 O2 99.081(7) 2_555 -102_455 n
O1 Li4 Mn2 49.289(7) 2_555 101_445 n
O1 Li4 Mn2 84.858(10) 2_555 101_545 n
O1 Li4 Li4 41.060(6) 2_555 -1_555 n
O1 Li4 Li4 96.224(10) 2_555 -101_455 n
O1 Li4 Li4 131.572(7) 2_555 -101_555 n
O2 Li4 O2 98.151(12) 1_555 2_555 n
O2 Li4 O2 82.398(8) 1_555 -101_555 n
O2 Li4 O2 89.588(8) 1_555 -102_455 n
O2 Li4 Mn2 138.970(6) 1_555 101_445 n
O2 Li4 Mn2 83.693(10) 1_555 101_545 n
O2 Li4 Li4 130.924(6) 1_555 -1_555 n
O2 Li4 Li4 95.224(10) 1_555 -101_455 n
O2 Li4 Li4 40.386(6) 1_555 -101_555 n
O2 Li4 O2 89.588(8) 2_555 -101_555 n
O2 Li4 O2 82.398(8) 2_555 -102_455 n
O2 Li4 Mn2 83.693(10) 2_555 101_445 n
O2 Li4 Mn2 138.971(6) 2_555 101_545 n
O2 Li4 Li4 130.924(6) 2_555 -1_555 n
O2 Li4 Li4 40.386(6) 2_555 -101_455 n
O2 Li4 Li4 95.224(10) 2_555 -101_555 n
O2 Li4 O2 167.7777(18) -101_555 -102_455 n
O2 Li4 Mn2 138.604(7) -101_555 101_445 n
O2 Li4 Mn2 49.803(7) -101_555 101_545 n
O2 Li4 Li4 96.1111(9) -101_555 -1_555 n
O2 Li4 Li4 129.347(7) -101_555 -101_455 n
O2 Li4 Li4 42.012(7) -101_555 -101_555 n
O2 Li4 Mn2 49.803(7) -102_455 101_445 n
O2 Li4 Mn2 138.604(7) -102_455 101_545 n
O2 Li4 Li4 96.1111(9) -102_455 -1_555 n
O2 Li4 Li4 42.012(7) -102_455 -101_455 n
O2 Li4 Li4 129.347(7) -102_455 -101_555 n
Mn2 Li4 Mn2 121.063(7) 101_445 101_545 n
Mn2 Li4 Li4 60.532(4) 101_445 -1_555 n
Mn2 Li4 Li4 60.259(8) 101_445 -101_455 n
Mn2 Li4 Li4 178.67780(10) 101_445 -101_555 n
Mn2 Li4 Li4 60.532(4) 101_545 -1_555 n
Mn2 Li4 Li4 178.67810(10) 101_545 -101_455 n
Mn2 Li4 Li4 60.259(8) 101_545 -101_555 n
Li4 Li4 Li4 120.790(4) -1_555 -101_455 n
Li4 Li4 Li4 120.790(4) -1_555 -101_555 n
Li4 Li4 Li4 118.419(8) -101_455 -101_555 n

loop_
_geom_bond_atom_site_label_1
_geom_bond_atom_site_label_2
_geom_bond_distance
_geom_bond_site_symmetry_2
_geom_bond_publ_flag
Mn1 Mn1 2.79175(20) -1_555 n
Mn1 Mn1 2.87572(29) -101_345 n
Mn1 Mn1 2.87572(29) -101_445 n
Mn1 Li1 2.86796(20) 1_555 n
Mn1 Li1 2.83746(29) 101_445 n
Mn1 Li1 2.83746(29) 101_545 n
Mn1 Li2 2.87134(26) 1_554 n
Mn1 Li2 2.87134(26) 1_555 n
Mn1 Li3 2.79011(27) -1_565 n
Mn1 Li3 2.79011(27) -1_566 n
Mn1 Li3 2.8978(6) 101_444 n
Mn1 Li3 2.8978(6) 101_545 n
Mn1 O1 1.85124(18) 1_555 n
Mn1 O1 1.85124(18) 2_555 n
Mn1 O2 1.94175(23) 1_555 n
Mn1 O2 1.94175(23) 2_555 n
Mn1 O2 1.87980(24) -101_445 n
Mn1 O2 1.87980(24) -102_345 n
Mn1 Mn2 2.86796(20) 1_555 n
Mn1 Mn2 2.83746(29) 101_445 n
Mn1 Mn2 2.83746(29) 101_545 n
Mn1 Li4 2.79175(20) -1_555 n
Mn1 Li4 2.87572(29) -101_345 n
Mn1 Li4 2.87572(29) -101_445 n
Li1 Mn1 2.86796(20) 1_555 n
Li1 Mn1 2.86796(20) -1_565 n
Li1 Mn1 2.83746(29) 101_455 n
Li1 Mn1 2.83746(29) 101_555 n
Li1 Mn1 2.83746(29) -101_345 n
Li1 Mn1 2.83746(29) -101_445 n
Li1 Li2 2.8869(6) 101_454 n
Li1 Li2 2.8869(6) 101_555 n
Li1 Li3 3.00194(25) 1_554 n
Li1 Li3 3.00194(25) 1_555 n
Li1 Li3 3.00194(25) -1_565 n
Li1 Li3 3.00194(25) -1_566 n
Li1 O1 2.15081(28) 101_455 n
Li1 O1 2.15081(28) 102_555 n
Li1 O2 2.16788(22) 1_555 n
Li1 O2 2.16788(22) 2_555 n
Li1 O2 2.16788(22) -1_565 n
Li1 O2 2.16788(22) -2_565 n
Li1 Li4 2.86796(20) 1_555 n
Li1 Li4 2.86796(20) -1_565 n
Li1 Li4 2.83746(29) 101_455 n
Li1 Li4 2.83746(29) 101_555 n
Li1 Li4 2.83746(29) -101_345 n
Li1 Li4 2.83746(29) -101_445 n
Li2 Mn1 2.87134(26) 1_555 n
Li2 Mn1 2.87134(26) 1_556 n
Li2 Mn1 2.87134(26) -1_555 n
Li2 Mn1 2.87134(26) -1_556 n
Li2 Li1 2.8869(6) 101_445 n
Li2 Li1 2.8869(6) 101_546 n
Li2 Li3 2.61596(18) 1_545 n
Li2 Li3 2.61596(18) -1_566 n
Li2 Li3 2.96955(28) 101_445 n
Li2 Li3 2.96955(28) 101_545 n
Li2 Li3 2.96955(28) -101_346 n
Li2 Li3 2.96955(28) -101_446 n
Li2 O1 1.93385(24) 1_555 n
Li2 O1 1.93385(24) 2_556 n
Li2 O2 2.14786(21) 101_445 n
Li2 O2 2.14786(21) 102_546 n
Li2 O2 2.14786(21) -101_446 n
Li2 O2 2.14786(21) -102_345 n
Li2 Mn2 2.8869(6) 101_445 n
Li2 Mn2 2.8869(6) 101_546 n
Li2 Li4 2.87134(26) 1_555 n
Li2 Li4 2.87134(26) 1_556 n
Li2 Li4 2.87134(26) -1_555 n
Li2 Li4 2.87134(26) -1_556 n
Li3 Mn1 2.79011(27) -1_565 n
Li3 Mn1 2.79011(27) -1_566 n
Li3 Mn1 2.8978(6) 101_455 n
Li3 Mn1 2.8978(6) 101_556 n
Li3 Li1 3.00194(25) 1_555 n
Li3 Li1 3.00194(25) 1_556 n
Li3 Li2 2.61596(18) 1_565 n
Li3 Li2 2.96955(28) 101_455 n
Li3 Li2 2.96955(28) 101_555 n
Li3 Li3 3.29575(23) -1_566 n
Li3 Li3 2.65328(31) -101_356 n
Li3 Li3 2.65328(31) -101_456 n
Li3 O1 2.35323(26) 101_455 n
Li3 O1 2.35323(26) 102_556 n
Li3 O2 2.18921(28) -1_566 n
Li3 O2 2.18921(28) -2_565 n
Li3 O2 1.76251(24) 101_455 n
Li3 O2 1.76251(24) 102_556 n
Li3 Mn2 3.00194(25) 1_555 n
Li3 Mn2 3.00194(25) 1_556 n
Li3 Li4 2.79011(27) -1_565 n
Li3 Li4 2.79011(27) -1_566 n
Li3 Li4 2.8978(6) 101_455 n
Li3 Li4 2.8978(6) 101_556 n
O1 Mn1 1.85124(18) 1_555 n
O1 Mn1 1.85124(18) -1_555 n
O1 Li1 2.15081(28) 101_545 n
O1 Li2 1.93385(24) 1_555 n
O1 Li3 2.35323(26) 101_545 n
O1 Li3 2.35323(26) -101_446 n
O1 Mn2 2.15081(28) 101_545 n
O1 Li4 1.85124(18) 1_555 n
O1 Li4 1.85124(18) -1_555 n
O2 Mn1 1.94175(23) 1_555 n
O2 Mn1 1.87980(24) -101_445 n
O2 Li1 2.16788(22) 1_555 n
O2 Li2 2.14786(21) 101_555 n
O2 Li3 2.18921(28) -1_566 n
O2 Li3 1.76251(24) 101_545 n
O2 Mn2 2.16788(22) 1_555 n
O2 Li4 1.94175(23) 1_555 n
O2 Li4 1.87980(24) -101_445 n
Mn2 Mn1 2.86796(20) 1_555 n
Mn2 Mn1 2.86796(20) -1_565 n
Mn2 Mn1 2.83746(29) 101_455 n
Mn2 Mn1 2.83746(29) 101_555 n
Mn2 Mn1 2.83746(29) -101_345 n
Mn2 Mn1 2.83746(29) -101_445 n
Mn2 Li2 2.8869(6) 101_454 n
Mn2 Li2 2.8869(6) 101_555 n
Mn2 Li3 3.00194(25) 1_554 n
Mn2 Li3 3.00194(25) 1_555 n
Mn2 Li3 3.00194(25) -1_565 n
Mn2 Li3 3.00194(25) -1_566 n
Mn2 O1 2.15081(28) 101_455 n
Mn2 O1 2.15081(28) 102_555 n
Mn2 O2 2.16788(22) 1_555 n
Mn2 O2 2.16788(22) 2_555 n
Mn2 O2 2.16788(22) -1_565 n
Mn2 O2 2.16788(22) -2_565 n
Mn2 Li4 2.86796(20) 1_555 n
Mn2 Li4 2.86796(20) -1_565 n
Mn2 Li4 2.83746(29) 101_455 n
Mn2 Li4 2.83746(29) 101_555 n
Mn2 Li4 2.83746(29) -101_345 n
Mn2 Li4 2.83746(29) -101_445 n
Li4 Mn1 2.79175(20) -1_555 n
Li4 Mn1 2.87572(29) -101_345 n
Li4 Mn1 2.87572(29) -101_445 n
Li4 Li1 2.86796(20) 1_555 n
Li4 Li1 2.83746(29) 101_445 n
Li4 Li1 2.83746(29) 101_545 n
Li4 Li2 2.87134(26) 1_554 n
Li4 Li2 2.87134(26) 1_555 n
Li4 Li3 2.79011(27) -1_565 n
Li4 Li3 2.79011(27) -1_566 n
Li4 Li3 2.8978(6) 101_444 n
Li4 Li3 2.8978(6) 101_545 n
Li4 O1 1.85124(18) 1_555 n
Li4 O1 1.85124(18) 2_555 n
Li4 O2 1.94175(23) 1_555 n
Li4 O2 1.94175(23) 2_555 n
Li4 O2 1.87980(24) -101_445 n
Li4 O2 1.87980(24) -102_345 n
Li4 Mn2 2.86796(20) 1_555 n
Li4 Mn2 2.83746(29) 101_445 n
Li4 Mn2 2.83746(29) 101_545 n
Li4 Li4 2.79175(20) -1_555 n
Li4 Li4 2.87572(29) -101_345 n
Li4 Li4 2.87572(29) -101_445 n
